data_4320478
loop_
_publ_author_name
'Savariraj Kingsley'
'Vadapalli Chandrasekhar'
'Christopher D. Incarvito'
'Matthew K. Lam'
'Arnold L. Rheingold'

_publ_contact_author
;
       Chandrasekhar. V
       Department of Chemistry
       IIT, Kanpur 208 016
       India
;
_publ_contact_author_email vc@iitk.ac.in
_publ_contact_author_fax '+91 512 597 436'
_publ_contact_author_phone '+91 512 597 617'
_publ_section_title
;
 Tethered Pyrazolyl Phosphinate: Pyrazolyl-N- and Phosphoryl-O-Metal
 Coordination in Ph2P(O){OCH2CH2(3,5-Me2Pz)}
;
_journal_name_full 'Inorganic Chemistry'
_journal_page_first 5890
_journal_page_last 5896
_journal_paper_doi 10.1021/ic010454c
_journal_volume 40
_journal_year 2001
_chemical_formula_moiety 'C38 H42 Cl2 Cu N4 O4 P2'
_chemical_formula_sum 'C38 H42 Cl2 Cu N4 O4 P2'
_chemical_formula_weight 815.15
_chemical_melting_point 124
_chemical_name_common CUOPP2EPZ(3)
_chemical_name_systematic
;

   ?

;
_space_group_IT_number 2
_symmetry_cell_setting triclinic
_symmetry_space_group_name_Hall '-P 1'
_symmetry_space_group_name_H-M 'P -1'
_atom_sites_solution_hydrogens geom
_atom_sites_solution_primary direct
_atom_sites_solution_secondary difmap
_audit_creation_method SHELXL-97
_cell_angle_alpha 97.525(16)
_cell_angle_beta 90.09(2)
_cell_angle_gamma 106.96(3)
_cell_formula_units_Z 1
_cell_length_a 7.6780(18)
_cell_length_b 11.455(3)
_cell_length_c 11.782(3)
_cell_measurement_temperature 253(2)
_cell_volume 981.8(5)
_computing_cell_refinement 'Bruker SMART'
_computing_data_collection 'Bruker SMART'
_computing_data_reduction 'Bruker SHELXTL'
_computing_molecular_graphics 'Bruker SHELXTL'
_computing_publication_material 'Bruker SHELXTL'
_computing_structure_refinement 'SHELXL-97 (Sheldrick, 1997)'
_computing_structure_solution 'SHELXS-97 (Sheldrick, 1990)'
_diffrn_ambient_temperature 253(2)
_diffrn_measured_fraction_theta_full 0.973
_diffrn_measured_fraction_theta_max 0.973
_diffrn_measurement_device_type 'CCD area detector'
_diffrn_measurement_method 'phi and omega scans'
_diffrn_radiation_monochromator graphite
_diffrn_radiation_source 'fine-focus sealed tube'
_diffrn_radiation_type MoK\a
_diffrn_radiation_wavelength 0.71073
_diffrn_reflns_av_R_equivalents 0.0168
_diffrn_reflns_av_sigmaI/netI 0.0168
_diffrn_reflns_limit_h_max 1
_diffrn_reflns_limit_h_min -8
_diffrn_reflns_limit_k_max 12
_diffrn_reflns_limit_k_min -12
_diffrn_reflns_limit_l_max 13
_diffrn_reflns_limit_l_min -13
_diffrn_reflns_number 3682
_diffrn_reflns_theta_full 24.00
_diffrn_reflns_theta_max 24.00
_diffrn_reflns_theta_min 2.38
_exptl_absorpt_coefficient_mu 0.818
_exptl_absorpt_correction_type none
_exptl_crystal_colour Green
_exptl_crystal_density_diffrn 1.379
_exptl_crystal_density_method 'not measured'
_exptl_crystal_description block
_exptl_crystal_F_000 423
_exptl_crystal_size_max 0.30
_exptl_crystal_size_mid 0.30
_exptl_crystal_size_min 0.30
_refine_diff_density_max 0.421
_refine_diff_density_min -0.426
_refine_diff_density_rms 0.068
_refine_ls_extinction_method none
_refine_ls_goodness_of_fit_ref 1.293
_refine_ls_hydrogen_treatment mixed
_refine_ls_matrix_type full
_refine_ls_number_parameters 232
_refine_ls_number_reflns 3000
_refine_ls_number_restraints 0
_refine_ls_restrained_S_all 1.293
_refine_ls_R_factor_all 0.0454
_refine_ls_R_factor_gt 0.0373
_refine_ls_shift/su_max 0.013
_refine_ls_shift/su_mean 0.009
_refine_ls_structure_factor_coef Fsqd
_refine_ls_weighting_details 'calc w=1/[\s^2^(Fo^2^)+(0.1000P)^2^+0.0000P] where P=(Fo^2^+2Fc^2^)/3'
_refine_ls_weighting_scheme calc
_refine_ls_wR_factor_gt 0.1051
_refine_ls_wR_factor_ref 0.1090
_reflns_number_gt 2895
_reflns_number_total 3000
_reflns_threshold_expression >2sigma(I)
_cod_data_source_file ic010454c_3.cif
_cod_data_source_block CUOPP2EPZ
_cod_original_cell_volume 981.7(4)
_cod_original_formula_sum 'C38 H42 Cl2 Cu N4 O4 P2 '
_cod_database_code 4320478

loop_
_symmetry_equiv_pos_as_xyz
'x, y, z'
'-x, -y, -z'

loop_
_atom_site_label
_atom_site_type_symbol
_atom_site_fract_x
_atom_site_fract_y
_atom_site_fract_z
_atom_site_U_iso_or_equiv
_atom_site_adp_type
_atom_site_occupancy
_atom_site_symmetry_multiplicity
_atom_site_calc_flag
_atom_site_refinement_flags
_atom_site_disorder_assembly
_atom_site_disorder_group
Cu1 Cu -0.5000(0) 0.5000(0) 1.0000(0) 0.0028(1) Uani 1 2 d S . .
P1 P -0.4397(1) 0.7331(1) 0.5864(1) 0.0031(1) Uani 1 1 d . . .
Cl1 Cl -0.4672(1) 0.3100(1) 0.9837(1) 0.0044(1) Uani 1 1 d . . .
O1 O -0.3945(3) 0.6130(2) 0.6168(2) 0.0034(1) Uani 1 1 d . . .
O2 O -0.6232(3) 0.7124(2) 0.5349(2) 0.0043(1) Uani 1 1 d . . .
N1 N -0.2747(3) 0.5542(2) 0.9125(2) 0.0030(1) Uani 1 1 d . . .
N2 N -0.2575(3) 0.5123(2) 0.8001(2) 0.0029(1) Uani 1 1 d . . .
C1 C -0.0723(5) 0.6759(3) 1.0754(3) 0.0049(1) Uani 1 1 d . . .
H1A H -0.1854 0.6602 1.1137 0.0074 Uiso 1 1 calc R . .
H1B H -0.0173 0.7632 1.0795 0.0074 Uiso 1 1 calc R . .
H1C H 0.0084 0.6406 1.1117 0.0074 Uiso 1 1 calc R . .
C2 C -0.1072(4) 0.6198(3) 0.9534(2) 0.0034(1) Uani 1 1 d . . .
C3 C 0.0162(4) 0.6211(3) 0.8662(3) 0.0040(1) Uani 1 1 d . . .
H3A H 0.1409 0.6605 0.8722 0.0048 Uiso 1 1 calc R . .
C4 C -0.0822(4) 0.5528(3) 0.7700(2) 0.0034(1) Uani 1 1 d . . .
C5 C -0.0217(5) 0.5177(3) 0.6527(3) 0.0048(1) Uani 1 1 d . . .
H5A H -0.1256 0.4683 0.6053 0.0072 Uiso 1 1 calc R . .
H5B H 0.0632 0.4714 0.6584 0.0072 Uiso 1 1 calc R . .
H5C H 0.0359 0.5908 0.6195 0.0072 Uiso 1 1 calc R . .
C6 C -0.4183(4) 0.4481(3) 0.7271(2) 0.0031(1) Uani 1 1 d . . .
H6A H -0.5017 0.3890 0.7685 0.0037 Uiso 1 1 calc R . .
H6B H -0.3829 0.4028 0.6602 0.0037 Uiso 1 1 calc R . .
C7 C -0.5154(4) 0.5344(3) 0.6885(2) 0.0034(1) Uani 1 1 d . . .
H7A H -0.6274 0.4876 0.6457 0.0041 Uiso 1 1 calc R . .
H7B H -0.5457 0.5839 0.7545 0.0041 Uiso 1 1 calc R . .
C8 C -0.2588(4) 0.7884(3) 0.4927(2) 0.0033(1) Uani 1 1 d . . .
C9 C -0.2940(5) 0.8428(3) 0.3997(3) 0.0042(1) Uani 1 1 d . . .
H9A H -0.4107 0.8478 0.3856 0.0051 Uiso 1 1 calc R . .
C10 C -0.1567(5) 0.8889(3) 0.3285(3) 0.0054(1) Uani 1 1 d . . .
H10A H -0.1816 0.9243 0.2661 0.0064 Uiso 1 1 calc R . .
C11 C 0.0157(5) 0.8836(3) 0.3482(3) 0.0054(1) Uani 1 1 d . . .
H11A H 0.1072 0.9153 0.2992 0.0065 Uiso 1 1 calc R . .
C12 C 0.0553(5) 0.8312(3) 0.4407(3) 0.0052(1) Uani 1 1 d . . .
H12A H 0.1729 0.8278 0.4543 0.0062 Uiso 1 1 calc R . .
C13 C -0.0828(4) 0.7838(3) 0.5128(3) 0.0045(1) Uani 1 1 d . . .
H13A H -0.0571 0.7486 0.5752 0.0054 Uiso 1 1 calc R . .
C14 C -0.3964(4) 0.8400(3) 0.7165(2) 0.0035(1) Uani 1 1 d . . .
C15 C -0.2626(5) 0.8437(3) 0.7960(3) 0.0047(1) Uani 1 1 d . . .
H15A H -0.1976 0.7864 0.7854 0.0056 Uiso 1 1 calc R . .
C16 C -0.2243(6) 0.9330(3) 0.8922(3) 0.0061(1) Uani 1 1 d . . .
H16A H -0.1355 0.9348 0.9467 0.0073 Uiso 1 1 calc R . .
C17 C -0.3192(6) 1.0187(3) 0.9059(3) 0.0066(1) Uani 1 1 d . . .
H17A H -0.2920 1.0798 0.9691 0.0080 Uiso 1 1 calc R . .
C18 C -0.4539(6) 1.0148(4) 0.8272(4) 0.0069(1) Uani 1 1 d . . .
H18A H -0.5179 1.0727 0.8371 0.0082 Uiso 1 1 calc R . .
C19 C -0.4929(5) 0.9250(3) 0.7343(3) 0.0054(1) Uani 1 1 d . . .
H19A H -0.5861 0.9211 0.6821 0.0065 Uiso 1 1 calc R . .

loop_
_atom_site_aniso_label
_atom_site_aniso_U_11
_atom_site_aniso_U_22
_atom_site_aniso_U_33
_atom_site_aniso_U_23
_atom_site_aniso_U_13
_atom_site_aniso_U_12
Cu1 0.032(1) 0.027(1) 0.024(1) 0.006(1) 0.007(1) 0.007(1)
P1 0.033(1) 0.033(1) 0.029(1) 0.006(1) 0.002(1) 0.010(1)
Cl1 0.052(1) 0.032(1) 0.053(1) 0.013(1) 0.017(1) 0.016(1)
O1 0.037(1) 0.033(1) 0.034(1) 0.012(1) 0.008(1) 0.011(1)
O2 0.037(1) 0.053(1) 0.041(1) 0.008(1) -0.001(1) 0.015(1)
N1 0.032(1) 0.030(1) 0.026(1) 0.005(1) 0.005(1) 0.008(1)
N2 0.030(1) 0.033(1) 0.025(1) 0.005(1) 0.004(1) 0.010(1)
C1 0.049(2) 0.053(2) 0.040(2) 0.001(2) -0.006(2) 0.008(2)
C2 0.035(2) 0.031(2) 0.035(2) 0.006(1) -0.002(1) 0.006(1)
C3 0.026(2) 0.045(2) 0.048(2) 0.009(2) 0.002(1) 0.007(1)
C4 0.032(2) 0.041(2) 0.036(2) 0.012(1) 0.010(1) 0.016(1)
C5 0.044(2) 0.066(2) 0.041(2) 0.008(2) 0.016(2) 0.024(2)
C6 0.034(2) 0.028(2) 0.026(1) 0.003(1) 0.006(1) 0.003(1)
C7 0.031(2) 0.036(2) 0.033(2) 0.009(1) 0.005(1) 0.005(1)
C8 0.040(2) 0.029(2) 0.029(2) 0.004(1) 0.006(1) 0.009(1)
C9 0.044(2) 0.043(2) 0.041(2) 0.011(2) 0.002(2) 0.012(2)
C10 0.067(3) 0.054(2) 0.043(2) 0.022(2) 0.010(2) 0.017(2)
C11 0.061(2) 0.050(2) 0.049(2) 0.010(2) 0.023(2) 0.009(2)
C12 0.042(2) 0.057(2) 0.059(2) 0.011(2) 0.012(2) 0.016(2)
C13 0.043(2) 0.054(2) 0.044(2) 0.019(2) 0.009(2) 0.019(2)
C14 0.041(2) 0.033(2) 0.031(2) 0.009(1) 0.009(1) 0.006(1)
C15 0.058(2) 0.039(2) 0.037(2) 0.007(2) -0.002(2) 0.005(2)
C16 0.074(3) 0.051(2) 0.036(2) 0.008(2) -0.008(2) -0.016(2)
C17 0.088(3) 0.042(2) 0.046(2) -0.009(2) 0.031(2) -0.010(2)
C18 0.077(3) 0.051(2) 0.071(3) -0.012(2) 0.026(2) 0.017(2)
C19 0.057(2) 0.052(2) 0.053(2) -0.001(2) 0.011(2) 0.021(2)

loop_
_atom_type_symbol
_atom_type_description
_atom_type_scat_dispersion_real
_atom_type_scat_dispersion_imag
_atom_type_scat_source
C C 0.0033 0.0016 'International Tables Vol C Tables 4.2.6.8 and 6.1.1.4'
H H 0.0000 0.0000 'International Tables Vol C Tables 4.2.6.8 and 6.1.1.4'
N N 0.0061 0.0033 'International Tables Vol C Tables 4.2.6.8 and 6.1.1.4'
O O 0.0106 0.0060 'International Tables Vol C Tables 4.2.6.8 and 6.1.1.4'
P P 0.1023 0.0942 'International Tables Vol C Tables 4.2.6.8 and 6.1.1.4'
Cl Cl 0.1484 0.1585 'International Tables Vol C Tables 4.2.6.8 and 6.1.1.4'
Cu Cu 0.3201 1.2651 'International Tables Vol C Tables 4.2.6.8 and 6.1.1.4'

loop_
_geom_angle_atom_site_label_1
_geom_angle_atom_site_label_2
_geom_angle_atom_site_label_3
_geom_angle
_geom_angle_site_symmetry_1
_geom_angle_site_symmetry_3
_geom_angle_publ_flag
N1 Cu1 N1 179.998(1) . 2_467 ?
N1 Cu1 Cl1 90.73(7) . 2_467 ?
N1 Cu1 Cl1 89.27(7) 2_467 2_467 ?
N1 Cu1 Cl1 89.27(7) . . ?
N1 Cu1 Cl1 90.73(7) 2_467 . ?
Cl1 Cu1 Cl1 180.0(0) 2_467 . ?
O2 P1 O1 115.67(12) . . ?
O2 P1 C8 113.79(13) . . ?
O1 P1 C8 100.47(12) . . ?
O2 P1 C14 112.47(14) . . ?
O1 P1 C14 106.02(12) . . ?
C8 P1 C14 107.37(14) . . ?
C7 O1 P1 119.33(18) . . ?
C2 N1 N2 106.3(2) . . ?
C2 N1 Cu1 128.00(19) . . ?
N2 N1 Cu1 124.86(18) . . ?
C4 N2 N1 110.8(2) . . ?
C4 N2 C6 128.5(2) . . ?
N1 N2 C6 120.2(2) . . ?
N1 C2 C3 109.5(3) . . ?
N1 C2 C1 121.4(3) . . ?
C3 C2 C1 129.1(3) . . ?
C4 C3 C2 106.8(3) . . ?
N2 C4 C3 106.7(2) . . ?
N2 C4 C5 122.5(3) . . ?
C3 C4 C5 130.8(3) . . ?
N2 C6 C7 112.7(2) . . ?
O1 C7 C6 107.9(2) . . ?
C13 C8 C9 118.8(3) . . ?
C13 C8 P1 122.2(2) . . ?
C9 C8 P1 118.9(2) . . ?
C10 C9 C8 120.1(3) . . ?
C11 C10 C9 120.9(3) . . ?
C10 C11 C12 120.3(3) . . ?
C11 C12 C13 119.2(3) . . ?
C8 C13 C12 120.7(3) . . ?
C15 C14 C19 119.2(3) . . ?
C15 C14 P1 121.6(2) . . ?
C19 C14 P1 119.2(3) . . ?
C14 C15 C16 120.1(3) . . ?
C17 C16 C15 119.4(4) . . ?
C18 C17 C16 120.7(4) . . ?
C19 C18 C17 119.4(4) . . ?
C18 C19 C14 121.2(4) . . ?

loop_
_geom_bond_atom_site_label_1
_geom_bond_atom_site_label_2
_geom_bond_distance
_geom_bond_site_symmetry_2
_geom_bond_publ_flag
Cu1 N1 1.997(2) . ?
Cu1 N1 1.997(2) 2_467 ?
Cu1 Cl1 2.2466(9) 2_467 ?
Cu1 Cl1 2.2466(9) . ?
P1 O2 1.474(2) . ?
P1 O1 1.596(2) . ?
P1 C8 1.795(3) . ?
P1 C14 1.798(3) . ?
O1 C7 1.450(3) . ?
N1 C2 1.338(4) . ?
N1 N2 1.368(3) . ?
N2 C4 1.354(4) . ?
N2 C6 1.451(4) . ?
C1 C2 1.486(4) . ?
C2 C3 1.397(4) . ?
C3 C4 1.374(4) . ?
C4 C5 1.500(4) . ?
C6 C7 1.512(4) . ?
C8 C13 1.389(4) . ?
C8 C9 1.392(4) . ?
C9 C10 1.374(4) . ?
C10 C11 1.363(5) . ?
C11 C12 1.384(5) . ?
C12 C13 1.389(5) . ?
C14 C15 1.377(5) . ?
C14 C19 1.381(5) . ?
C15 C16 1.392(5) . ?
C16 C17 1.377(6) . ?
C17 C18 1.374(6) . ?
C18 C19 1.368(5) . ?

loop_
_geom_hbond_atom_site_label_D
_geom_hbond_atom_site_label_H
_geom_hbond_atom_site_label_A
_geom_hbond_distance_DH
_geom_hbond_distance_HA
_geom_hbond_distance_DA
_geom_hbond_angle_DHA
_geom_hbond_site_symmetry_A
C12 H12A O2 0.930(3) 2.575(27) 2.295(33) 147.28(3) 3_455
